data_4076599
loop_
_publ_author_name
'Al Thagfi, Jameel'
'Lavoie, Gino G.'

_publ_section_title
;
 Synthesis, Characterization, and Ethylene Polymerization Studies of
 Chromium, Iron, and Cobalt Complexes Containing
 1,3-Bis(imino)-N-Heterocyclic Carbene Ligands
;
_journal_issue 6
_journal_name_full Organometallics
_journal_page_first 2463
_journal_paper_doi 10.1021/om3001058
_journal_volume 31
_journal_year 2012
_chemical_formula_moiety 'C39 H42 Cl3 Cr N4 O, C4 H8 O'
_chemical_formula_sum 'C43 H50 Cl3 Cr N4 O2'
_chemical_formula_weight 813.22
_chemical_name_systematic
;
 ?
;
_space_group_IT_number 2
_symmetry_cell_setting triclinic
_symmetry_space_group_name_Hall '-P 1'
_symmetry_space_group_name_H-M 'P -1'
_atom_sites_solution_hydrogens geom
_atom_sites_solution_primary direct
_atom_sites_solution_secondary difmap
_audit_creation_method SHELXL-97
_cell_angle_alpha 64.999(2)
_cell_angle_beta 82.728(3)
_cell_angle_gamma 73.661(3)
_cell_formula_units_Z 4
_cell_length_a 15.3436(8)
_cell_length_b 17.5786(10)
_cell_length_c 17.7453(10)
_cell_measurement_reflns_used 46170
_cell_measurement_temperature 150(2)
_cell_measurement_theta_max 27.5
_cell_measurement_theta_min 2.6
_cell_volume 4162.4(4)
_computing_cell_refinement 'Denzo-SMN (Otwinowski & Minor, 1997)'
_computing_data_collection 'Collect (Nonius B.V., 1997-2002)'
_computing_data_reduction Denzo-SMN
_computing_molecular_graphics 'PLATON (Spek, 2009)'
_computing_publication_material 'SHELXTL V6.1'
_computing_structure_refinement 'SHELXTL V6.1 (Sheldrick, 2008)'
_computing_structure_solution 'SIR-92 (Altomare et al., 1994)'
_diffrn_ambient_temperature 150(1)
_diffrn_detector_area_resol_mean 9
_diffrn_measured_fraction_theta_full 0.970
_diffrn_measured_fraction_theta_max 0.970
_diffrn_measurement_device_type 'Nonius KappaCCD'
_diffrn_measurement_method '\f scans and \w scans with \k offsets'
_diffrn_radiation_monochromator graphite
_diffrn_radiation_source 'fine-focus sealed tube'
_diffrn_radiation_type MoK\a
_diffrn_radiation_wavelength 0.71073
_diffrn_reflns_av_R_equivalents 0.0886
_diffrn_reflns_av_sigmaI/netI 0.1358
_diffrn_reflns_limit_h_max 19
_diffrn_reflns_limit_h_min -19
_diffrn_reflns_limit_k_max 22
_diffrn_reflns_limit_k_min -21
_diffrn_reflns_limit_l_max 23
_diffrn_reflns_limit_l_min -23
_diffrn_reflns_number 46693
_diffrn_reflns_theta_full 27.62
_diffrn_reflns_theta_max 27.62
_diffrn_reflns_theta_min 2.64
_exptl_absorpt_coefficient_mu 0.508
_exptl_absorpt_correction_T_max 0.9416
_exptl_absorpt_correction_T_min 0.8965
_exptl_absorpt_correction_type multi-scan
_exptl_absorpt_process_details
;
multi-scan from symmetry-related measurements
 Sortav (Blessing 1995)
;
_exptl_crystal_colour green
_exptl_crystal_density_diffrn 1.298
_exptl_crystal_density_method 'not measured'
_exptl_crystal_description block
_exptl_crystal_F_000 1708
_exptl_crystal_size_max 0.22
_exptl_crystal_size_mid 0.12
_exptl_crystal_size_min 0.12
_refine_diff_density_max 0.479
_refine_diff_density_min -0.436
_refine_diff_density_rms 0.070
_refine_ls_extinction_method none
_refine_ls_goodness_of_fit_ref 1.013
_refine_ls_hydrogen_treatment constr
_refine_ls_matrix_type full
_refine_ls_number_parameters 977
_refine_ls_number_reflns 18755
_refine_ls_number_restraints 33
_refine_ls_restrained_S_all 1.015
_refine_ls_R_factor_all 0.1774
_refine_ls_R_factor_gt 0.0707
_refine_ls_shift/su_max 0.001
_refine_ls_shift/su_mean 0.000
_refine_ls_structure_factor_coef Fsqd
_refine_ls_weighting_details 'calc w=1/[\s^2^(Fo^2^)+(0.0832P)^2^+0.5622P] where P=(Fo^2^+2Fc^2^)/3'
_refine_ls_weighting_scheme calc
_refine_ls_wR_factor_gt 0.1558
_refine_ls_wR_factor_ref 0.2005
_reflns_number_gt 8780
_reflns_number_total 18755
_reflns_threshold_expression >2\s(I)
_cod_data_source_file om3001058_si_002.cif
_cod_data_source_block k10187
_cod_depositor_comments
;
The following automatic conversions were performed:

'_symmetry_cell_setting' value 'Triclinic' changed to 'triclinic'
according to /home/saulius/struct/CIF-dictionaries/cif_core.dic
dictionary named 'cif_core.dic' version 2.4.1 from 2010-06-29.

Automatic conversion script
Id: cif_fix_values 1715 2011-07-08 13:25:40Z adriana 
;
_cod_database_code 4076599

loop_
_symmetry_equiv_pos_as_xyz
'x, y, z'
'-x, -y, -z'

loop_
_atom_site_label
_atom_site_type_symbol
_atom_site_fract_x
_atom_site_fract_y
_atom_site_fract_z
_atom_site_U_iso_or_equiv
_atom_site_adp_type
_atom_site_occupancy
_atom_site_symmetry_multiplicity
_atom_site_calc_flag
_atom_site_refinement_flags
_atom_site_disorder_assembly
_atom_site_disorder_group
Cr1A Cr 0.20086(4) 0.95015(4) 0.18063(4) 0.03964(19) Uani 1 1 d . A .
Cl1A Cl 0.18725(7) 1.09076(7) 0.16138(7) 0.0496(3) Uani 1 1 d . . .
Cl3A Cl 0.35467(7) 0.92538(8) 0.15908(7) 0.0507(3) Uani 1 1 d . . .
Cl2A Cl 0.04324(7) 0.97116(7) 0.19790(7) 0.0466(3) Uani 1 1 d . . .
O1A O 0.21411(18) 0.90475(19) 0.30879(16) 0.0497(8) Uani 1 1 d D . .
N1A N 0.1582(2) 0.9021(2) 0.0562(2) 0.0374(8) Uani 1 1 d . A .
N2A N 0.1386(2) 1.0398(2) -0.0100(2) 0.0366(8) Uani 1 1 d . A .
N3A N 0.2101(2) 0.8230(2) 0.1885(2) 0.0393(8) Uani 1 1 d . . .
N4A N 0.0701(2) 1.1847(2) -0.0574(2) 0.0452(9) Uani 1 1 d . A .
C1A C 0.1724(3) 0.9734(3) 0.0615(2) 0.0381(10) Uani 1 1 d . . .
C2A C 0.1132(3) 0.9254(3) -0.0174(2) 0.0398(10) Uani 1 1 d . . .
H2AA H 0.0947 0.8879 -0.0345 0.048 Uiso 1 1 calc R A .
C3A C 0.1016(3) 1.0105(3) -0.0584(3) 0.0411(10) Uani 1 1 d . A .
H3AA H 0.0733 1.0454 -0.1109 0.049 Uiso 1 1 calc R . .
C4A C 0.1869(3) 0.8206(3) 0.1214(3) 0.0388(10) Uani 1 1 d . A .
C5A C 0.1948(3) 0.7421(3) 0.1067(3) 0.0392(10) Uani 1 1 d . . .
C6A C 0.1643(3) 0.6731(3) 0.1650(3) 0.0453(11) Uani 1 1 d . A .
H6AA H 0.1324 0.6774 0.2131 0.054 Uiso 1 1 calc R . .
C7A C 0.1805(3) 0.5973(3) 0.1530(3) 0.0504(12) Uani 1 1 d . . .
H7AA H 0.1603 0.5493 0.1936 0.061 Uiso 1 1 calc R A .
C8A C 0.2253(3) 0.5910(3) 0.0830(3) 0.0526(13) Uani 1 1 d . A .
H8AA H 0.2365 0.5387 0.0754 0.063 Uiso 1 1 calc R . .
C9A C 0.2539(3) 0.6608(3) 0.0236(3) 0.0516(13) Uani 1 1 d . . .
H9AA H 0.2847 0.6563 -0.0249 0.062 Uiso 1 1 calc R A .
C10A C 0.2383(3) 0.7372(3) 0.0340(3) 0.0440(11) Uani 1 1 d . A .
H10B H 0.2569 0.7856 -0.0075 0.053 Uiso 1 1 calc R . .
C11A C 0.2527(3) 0.7424(3) 0.2562(3) 0.0428(11) Uani 1 1 d . A .
C12A C 0.2033(3) 0.7121(3) 0.3305(3) 0.0497(12) Uani 1 1 d . . .
C13A C 0.2474(4) 0.6379(3) 0.3956(3) 0.0628(14) Uani 1 1 d . A .
H13B H 0.2154 0.6165 0.4465 0.075 Uiso 1 1 calc R . .
C14A C 0.3365(4) 0.5940(3) 0.3892(3) 0.0647(15) Uani 1 1 d . . .
C15A C 0.3823(3) 0.6248(3) 0.3151(4) 0.0623(15) Uani 1 1 d . A .
H15B H 0.4432 0.5945 0.3103 0.075 Uiso 1 1 calc R . .
C16A C 0.3421(3) 0.6991(3) 0.2467(3) 0.0477(12) Uani 1 1 d . . .
C17A C 0.1058(3) 0.7543(3) 0.3399(3) 0.0579(13) Uani 1 1 d . A .
H17D H 0.0731 0.7711 0.2890 0.087 Uiso 1 1 calc R . .
H17E H 0.1016 0.8060 0.3497 0.087 Uiso 1 1 calc R . .
H17F H 0.0787 0.7135 0.3870 0.087 Uiso 1 1 calc R . .
C18A C 0.3821(4) 0.5115(4) 0.4630(4) 0.094(2) Uani 1 1 d . A .
H18D H 0.4377 0.4806 0.4437 0.141 Uiso 1 1 calc R . .
H18E H 0.3404 0.4738 0.4868 0.141 Uiso 1 1 calc R . .
H18F H 0.3974 0.5274 0.5054 0.141 Uiso 1 1 calc R . .
C19A C 0.3958(3) 0.7239(3) 0.1672(3) 0.0577(13) Uani 1 1 d . A .
H19D H 0.3703 0.7850 0.1313 0.087 Uiso 1 1 calc R . .
H19E H 0.3930 0.6875 0.1387 0.087 Uiso 1 1 calc R . .
H19F H 0.4592 0.7153 0.1795 0.087 Uiso 1 1 calc R . .
C20A C 0.1456(3) 1.1284(3) -0.0392(2) 0.0389(10) Uani 1 1 d . . .
C21A C 0.2405(3) 1.1366(3) -0.0493(3) 0.0427(11) Uani 1 1 d . A .
C22A C 0.3106(3) 1.0726(3) -0.0632(3) 0.0493(11) Uani 1 1 d . . .
H22B H 0.2968 1.0243 -0.0657 0.059 Uiso 1 1 calc R A .
C23A C 0.3992(3) 1.0790(3) -0.0734(3) 0.0596(13) Uani 1 1 d . A .
H23B H 0.4460 1.0355 -0.0834 0.071 Uiso 1 1 calc R . .
C24A C 0.4198(3) 1.1480(4) -0.0691(3) 0.0658(15) Uani 1 1 d . . .
H24B H 0.4809 1.1523 -0.0755 0.079 Uiso 1 1 calc R A .
C25A C 0.3508(3) 1.2119(3) -0.0554(3) 0.0628(14) Uani 1 1 d . A .
H25B H 0.3653 1.2597 -0.0525 0.075 Uiso 1 1 calc R . .
C26A C 0.2622(3) 1.2068(3) -0.0461(3) 0.0511(12) Uani 1 1 d . . .
H26B H 0.2157 1.2513 -0.0375 0.061 Uiso 1 1 calc R A .
C27A C 0.0615(3) 1.2764(3) -0.0949(3) 0.0453(11) Uani 1 1 d . . .
C28A C 0.0795(3) 1.3178(3) -0.1786(3) 0.0540(12) Uani 1 1 d . A .
C29A C 0.0600(3) 1.4090(3) -0.2135(3) 0.0613(14) Uani 1 1 d . . .
H29B H 0.0717 1.4386 -0.2711 0.074 Uiso 1 1 calc R A .
C30A C 0.0246(3) 1.4567(3) -0.1670(4) 0.0617(14) Uani 1 1 d . A .
C31A C 0.0070(3) 1.4126(3) -0.0841(4) 0.0593(14) Uani 1 1 d . . .
H31B H -0.0171 1.4451 -0.0515 0.071 Uiso 1 1 calc R A .
C32A C 0.0229(3) 1.3223(3) -0.0454(3) 0.0489(12) Uani 1 1 d . A .
C33A C 0.1171(4) 1.2674(3) -0.2313(3) 0.0704(16) Uani 1 1 d . . .
H33D H 0.0839 1.2232 -0.2190 0.106 Uiso 1 1 calc R A .
H33E H 0.1816 1.2392 -0.2190 0.106 Uiso 1 1 calc R . .
H33F H 0.1102 1.3070 -0.2902 0.106 Uiso 1 1 calc R . .
C34A C -0.0005(4) 1.5554(3) -0.2077(4) 0.0853(19) Uani 1 1 d . . .
H34D H 0.0368 1.5750 -0.2578 0.128 Uiso 1 1 calc R A .
H34E H 0.0102 1.5778 -0.1687 0.128 Uiso 1 1 calc R . .
H34F H -0.0648 1.5768 -0.2230 0.128 Uiso 1 1 calc R . .
C35A C -0.0014(3) 1.2761(3) 0.0430(3) 0.0597(13) Uani 1 1 d . . .
H35D H -0.0217 1.3176 0.0690 0.090 Uiso 1 1 calc R A .
H35E H 0.0518 1.2312 0.0724 0.090 Uiso 1 1 calc R . .
H35F H -0.0504 1.2492 0.0460 0.090 Uiso 1 1 calc R . .
C36A C 0.2968(3) 0.8567(3) 0.3578(3) 0.0625(14) Uani 1 1 d D A 1
H36C H 0.3407 0.8927 0.3437 0.075 Uiso 0.555(15) 1 calc PR B 1
H36D H 0.3261 0.8031 0.3492 0.075 Uiso 0.555(15) 1 calc PR B 1
C37A C 0.2618(6) 0.8362(5) 0.4454(3) 0.073(4) Uani 0.555(15) 1 d PD A 1
H37C H 0.3107 0.8246 0.4832 0.088 Uiso 0.555(15) 1 calc PR B 1
H37D H 0.2358 0.7854 0.4661 0.088 Uiso 0.555(15) 1 calc PR B 1
C38A C 0.1898(4) 0.9174(4) 0.4377(3) 0.104(2) Uani 1 1 d D A 1
H38C H 0.1432 0.9044 0.4820 0.125 Uiso 0.555(15) 1 calc PR B 1
H38D H 0.2166 0.9609 0.4409 0.125 Uiso 0.555(15) 1 calc PR B 1
C36C C 0.2968(3) 0.8567(3) 0.3578(3) 0.0625(14) Uani 0.00 1 d PD A 2
H36E H 0.3515 0.8637 0.3221 0.075 Uiso 0.445(15) 1 calc PR B 2
H36F H 0.2990 0.7942 0.3868 0.075 Uiso 0.445(15) 1 calc PR B 2
C37C C 0.2900(5) 0.8967(12) 0.4189(9) 0.096(7) Uani 0.445(15) 1 d PD A 2
H37E H 0.3123 0.9499 0.3941 0.115 Uiso 0.445(15) 1 calc PR B 2
H37F H 0.3251 0.8553 0.4697 0.115 Uiso 0.445(15) 1 calc PR B 2
C38C C 0.1898(4) 0.9174(4) 0.4377(3) 0.104(2) Uani 0.00 1 d PD A 2
H38E H 0.1710 0.8651 0.4780 0.125 Uiso 0.445(15) 1 calc PR B 2
H38F H 0.1724 0.9628 0.4596 0.125 Uiso 0.445(15) 1 calc PR B 2
C39A C 0.1500(3) 0.9488(3) 0.3545(3) 0.0749(17) Uani 1 1 d D A .
H39C H 0.0906 0.9351 0.3601 0.090 Uiso 1 1 calc R C 1
H39D H 0.1408 1.0125 0.3250 0.090 Uiso 1 1 calc R C 1
Cr1B Cr 0.64437(4) 0.13406(4) 0.27020(4) 0.0423(2) Uani 1 1 d . . .
Cl1B Cl 0.62175(7) 0.27771(7) 0.18554(8) 0.0546(3) Uani 1 1 d . . .
Cl2B Cl 0.68082(8) 0.09871(8) 0.15470(7) 0.0522(3) Uani 1 1 d . . .
Cl3B Cl 0.59941(8) 0.16417(8) 0.38560(7) 0.0573(3) Uani 1 1 d . . .
O1B O 0.78102(18) 0.11893(18) 0.28535(17) 0.0448(7) Uani 1 1 d . . .
N1B N 0.5222(2) 0.0337(2) 0.2806(2) 0.0446(9) Uani 1 1 d . . .
N2B N 0.4469(2) 0.1621(2) 0.2069(2) 0.0489(9) Uani 1 1 d . . .
N3B N 0.6546(2) -0.0033(2) 0.3464(2) 0.0421(9) Uani 1 1 d . . .
N4B N 0.3981(2) 0.2803(2) 0.0877(2) 0.0479(9) Uani 1 1 d . . .
C1B C 0.5217(3) 0.1198(3) 0.2541(3) 0.0442(11) Uani 1 1 d . . .
C2B C 0.4508(3) 0.0248(3) 0.2460(3) 0.0556(13) Uani 1 1 d . . .
H2BA H 0.4383 -0.0279 0.2536 0.067 Uiso 1 1 calc R . .
C3B C 0.4040(3) 0.1046(3) 0.2004(3) 0.0530(12) Uani 1 1 d . . .
H3BA H 0.3512 0.1199 0.1691 0.064 Uiso 1 1 calc R . .
C4B C 0.5926(3) -0.0313(3) 0.3321(3) 0.0442(11) Uani 1 1 d . . .
C5B C 0.5866(3) -0.1213(3) 0.3584(3) 0.0480(11) Uani 1 1 d . . .
C6B C 0.5465(4) -0.1658(3) 0.4309(3) 0.0655(14) Uani 1 1 d . . .
H6BA H 0.5254 -0.1404 0.4698 0.079 Uiso 1 1 calc R . .
C7B C 0.5362(4) -0.2467(4) 0.4483(4) 0.0755(16) Uani 1 1 d . . .
H7BA H 0.5105 -0.2775 0.5002 0.091 Uiso 1 1 calc R . .
C8B C 0.5622(4) -0.2836(3) 0.3926(4) 0.0731(16) Uani 1 1 d . . .
H8BA H 0.5534 -0.3390 0.4046 0.088 Uiso 1 1 calc R . .
C9B C 0.6014(5) -0.2392(4) 0.3184(4) 0.097(2) Uani 1 1 d . . .
H9BA H 0.6198 -0.2639 0.2788 0.117 Uiso 1 1 calc R . .
C10B C 0.6139(4) -0.1585(4) 0.3017(4) 0.0833(18) Uani 1 1 d . . .
H10A H 0.6415 -0.1285 0.2507 0.100 Uiso 1 1 calc R . .
C11B C 0.7246(3) -0.0625(3) 0.4073(3) 0.0485(11) Uani 1 1 d . . .
C12B C 0.7080(3) -0.0774(3) 0.4903(3) 0.0551(12) Uani 1 1 d . . .
C13B C 0.7818(4) -0.1265(3) 0.5453(3) 0.0710(16) Uani 1 1 d . . .
H13A H 0.7721 -0.1362 0.6022 0.085 Uiso 1 1 calc R . .
C14B C 0.8661(4) -0.1607(4) 0.5210(4) 0.0747(17) Uani 1 1 d . . .
C15B C 0.8788(4) -0.1457(3) 0.4370(4) 0.0721(16) Uani 1 1 d . . .
H15A H 0.9367 -0.1696 0.4188 0.087 Uiso 1 1 calc R . .
C16B C 0.8099(3) -0.0973(3) 0.3793(3) 0.0546(12) Uani 1 1 d . . .
C17B C 0.6173(4) -0.0442(4) 0.5234(3) 0.0713(16) Uani 1 1 d . . .
H17A H 0.5834 0.0084 0.4792 0.107 Uiso 1 1 calc R . .
H17B H 0.6261 -0.0308 0.5698 0.107 Uiso 1 1 calc R . .
H17C H 0.5831 -0.0886 0.5430 0.107 Uiso 1 1 calc R . .
C18B C 0.9423(4) -0.2140(4) 0.5836(5) 0.116(3) Uani 1 1 d . . .
H18A H 0.9347 -0.1927 0.6275 0.174 Uiso 1 1 calc R . .
H18B H 1.0009 -0.2088 0.5554 0.174 Uiso 1 1 calc R . .
H18C H 0.9404 -0.2750 0.6082 0.174 Uiso 1 1 calc R . .
C19B C 0.8259(4) -0.0862(3) 0.2904(3) 0.0703(15) Uani 1 1 d . . .
H19A H 0.8901 -0.1115 0.2822 0.105 Uiso 1 1 calc R . .
H19B H 0.8100 -0.0242 0.2536 0.105 Uiso 1 1 calc R . .
H19C H 0.7881 -0.1155 0.2772 0.105 Uiso 1 1 calc R . .
C20B C 0.4122(3) 0.2559(3) 0.1635(3) 0.0449(11) Uani 1 1 d . . .
C21B C 0.3935(3) 0.3040(3) 0.2175(3) 0.0481(12) Uani 1 1 d . . .
C22B C 0.3640(3) 0.2657(4) 0.2991(3) 0.0679(15) Uani 1 1 d . . .
H22A H 0.3588 0.2076 0.3207 0.081 Uiso 1 1 calc R . .
C23B C 0.3421(4) 0.3116(4) 0.3493(4) 0.0834(18) Uani 1 1 d . . .
H23A H 0.3208 0.2856 0.4046 0.100 Uiso 1 1 calc R . .
C24B C 0.3514(4) 0.3949(4) 0.3181(4) 0.0815(19) Uani 1 1 d . . .
H24A H 0.3369 0.4262 0.3524 0.098 Uiso 1 1 calc R . .
C25B C 0.3812(3) 0.4334(3) 0.2388(3) 0.0625(14) Uani 1 1 d . . .
H25A H 0.3879 0.4909 0.2183 0.075 Uiso 1 1 calc R . .
C26B C 0.4017(3) 0.3886(3) 0.1880(3) 0.0538(12) Uani 1 1 d . . .
H26A H 0.4216 0.4160 0.1324 0.065 Uiso 1 1 calc R . .
C27B C 0.3509(3) 0.3660(3) 0.0346(3) 0.0473(12) Uani 1 1 d . . .
C28B C 0.2557(3) 0.3858(3) 0.0346(3) 0.0491(12) Uani 1 1 d . . .
C29B C 0.2111(3) 0.4647(3) -0.0279(3) 0.0542(13) Uani 1 1 d . . .
H29A H 0.1467 0.4794 -0.0302 0.065 Uiso 1 1 calc R . .
C30B C 0.2570(3) 0.5212(3) -0.0858(3) 0.0510(12) Uani 1 1 d . . .
C31B C 0.3515(3) 0.5001(3) -0.0830(3) 0.0506(12) Uani 1 1 d . . .
H31A H 0.3837 0.5397 -0.1218 0.061 Uiso 1 1 calc R . .
C32B C 0.4001(3) 0.4203(3) -0.0229(3) 0.0483(11) Uani 1 1 d . . .
C33B C 0.2040(3) 0.3262(3) 0.0977(3) 0.0620(14) Uani 1 1 d . . .
H33A H 0.2250 0.2687 0.0964 0.093 Uiso 1 1 calc R . .
H33B H 0.1391 0.3493 0.0849 0.093 Uiso 1 1 calc R . .
H33C H 0.2140 0.3215 0.1532 0.093 Uiso 1 1 calc R . .
C34B C 0.2059(3) 0.6064(3) -0.1511(3) 0.0638(14) Uani 1 1 d . . .
H34A H 0.1602 0.6383 -0.1238 0.096 Uiso 1 1 calc R . .
H34B H 0.1757 0.5948 -0.1891 0.096 Uiso 1 1 calc R . .
H34C H 0.2486 0.6413 -0.1825 0.096 Uiso 1 1 calc R . .
C35B C 0.4998(3) 0.3966(3) -0.0221(3) 0.0500(12) Uani 1 1 d . . .
H35A H 0.5228 0.3361 -0.0153 0.075 Uiso 1 1 calc R . .
H35B H 0.5206 0.4034 0.0241 0.075 Uiso 1 1 calc R . .
H35C H 0.5227 0.4346 -0.0747 0.075 Uiso 1 1 calc R . .
C36B C 0.8453(3) 0.1458(3) 0.2165(3) 0.0496(11) Uani 1 1 d . . .
H36A H 0.8166 0.2023 0.1723 0.060 Uiso 1 1 calc R . .
H36B H 0.8659 0.1021 0.1923 0.060 Uiso 1 1 calc R . .
C37B C 0.9244(3) 0.1530(3) 0.2541(3) 0.0546(12) Uani 1 1 d . . .
H37A H 0.9165 0.2128 0.2489 0.066 Uiso 1 1 calc R . .
H37B H 0.9827 0.1350 0.2276 0.066 Uiso 1 1 calc R . .
C38B C 0.9199(3) 0.0903(3) 0.3444(3) 0.0553(13) Uani 1 1 d . . .
H38A H 0.9464 0.0294 0.3517 0.066 Uiso 1 1 calc R . .
H38B H 0.9517 0.1032 0.3811 0.066 Uiso 1 1 calc R . .
C39B C 0.8195(3) 0.1076(3) 0.3612(3) 0.0531(12) Uani 1 1 d . . .
H39A H 0.8043 0.0581 0.4095 0.064 Uiso 1 1 calc R . .
H39B H 0.7970 0.1607 0.3721 0.064 Uiso 1 1 calc R . .
O1S O 0.8845(8) 0.4934(7) 0.5177(8) 0.271(5) Uani 1 1 d D . .
C1S C 0.8887(8) 0.4999(7) 0.5960(6) 0.195(5) Uani 1 1 d D . .
H1SA H 0.9405 0.4547 0.6294 0.235 Uiso 1 1 calc R . .
H1SB H 0.8320 0.4925 0.6285 0.235 Uiso 1 1 calc R . .
C2S C 0.9007(9) 0.5881(8) 0.5743(8) 0.197(5) Uani 1 1 d D . .
H2SA H 0.9658 0.5863 0.5739 0.236 Uiso 1 1 calc R . .
H2SB H 0.8681 0.6117 0.6147 0.236 Uiso 1 1 calc R . .
C3S C 0.8611(12) 0.6420(5) 0.4891(7) 0.230(7) Uani 1 1 d D . .
H3SA H 0.8043 0.6851 0.4914 0.276 Uiso 1 1 calc R . .
H3SB H 0.9046 0.6733 0.4511 0.276 Uiso 1 1 calc R . .
C4S C 0.8426(13) 0.5806(9) 0.4602(8) 0.311(12) Uani 1 1 d D . .
H4SA H 0.7763 0.5886 0.4583 0.373 Uiso 1 1 calc R . .
H4SB H 0.8680 0.5911 0.4036 0.373 Uiso 1 1 calc R . .
O2S O 0.3845(9) 0.5751(12) 0.6648(8) 0.322(7) Uani 1 1 d D . .
C5S C 0.3039(14) 0.6321(6) 0.6163(7) 0.223(8) Uani 1 1 d D . .
H5SA H 0.3194 0.6532 0.5563 0.267 Uiso 1 1 calc R . .
H5SB H 0.2807 0.6830 0.6306 0.267 Uiso 1 1 calc R . .
C6S C 0.2331(6) 0.5833(15) 0.6348(10) 0.327(16) Uani 1 1 d D . .
H6SA H 0.2173 0.5802 0.5840 0.393 Uiso 1 1 calc R . .
H6SB H 0.1774 0.6114 0.6575 0.393 Uiso 1 1 calc R . .
C7S C 0.2749(13) 0.4949(11) 0.6977(11) 0.291(12) Uani 1 1 d D . .
H7SA H 0.2599 0.4497 0.6861 0.350 Uiso 1 1 calc R . .
H7SB H 0.2536 0.4889 0.7545 0.350 Uiso 1 1 calc R . .
C8S C 0.3750(11) 0.4877(9) 0.6888(10) 0.223(9) Uani 1 1 d D . .
H8SA H 0.4061 0.4476 0.7421 0.268 Uiso 1 1 calc R . .
H8SB H 0.4015 0.4660 0.6456 0.268 Uiso 1 1 calc R . .

loop_
_atom_site_aniso_label
_atom_site_aniso_U_11
_atom_site_aniso_U_22
_atom_site_aniso_U_33
_atom_site_aniso_U_23
_atom_site_aniso_U_13
_atom_site_aniso_U_12
Cr1A 0.0376(4) 0.0460(4) 0.0396(4) -0.0213(3) -0.0046(3) -0.0089(3)
Cl1A 0.0484(6) 0.0496(7) 0.0579(7) -0.0280(6) -0.0056(5) -0.0114(5)
Cl3A 0.0390(6) 0.0596(7) 0.0608(8) -0.0311(6) -0.0012(5) -0.0126(5)
Cl2A 0.0378(6) 0.0592(7) 0.0487(7) -0.0288(6) -0.0019(5) -0.0097(5)
O1A 0.0492(18) 0.059(2) 0.0445(18) -0.0269(16) -0.0071(15) -0.0073(15)
N1A 0.0383(19) 0.042(2) 0.037(2) -0.0186(18) 0.0037(16) -0.0149(16)
N2A 0.0334(18) 0.043(2) 0.037(2) -0.0178(18) 0.0012(15) -0.0134(15)
N3A 0.0359(19) 0.042(2) 0.040(2) -0.0158(17) -0.0009(16) -0.0099(15)
N4A 0.041(2) 0.050(2) 0.044(2) -0.0214(19) -0.0022(17) -0.0063(18)
C1A 0.033(2) 0.044(3) 0.037(3) -0.016(2) 0.0031(19) -0.0112(19)
C2A 0.038(2) 0.051(3) 0.036(2) -0.022(2) -0.0005(19) -0.014(2)
C3A 0.037(2) 0.054(3) 0.037(2) -0.021(2) -0.0028(19) -0.012(2)
C4A 0.032(2) 0.045(3) 0.041(3) -0.020(2) 0.0016(19) -0.0092(19)
C5A 0.037(2) 0.041(3) 0.042(3) -0.019(2) -0.002(2) -0.0107(19)
C6A 0.043(2) 0.051(3) 0.047(3) -0.023(2) -0.002(2) -0.012(2)
C7A 0.051(3) 0.049(3) 0.051(3) -0.014(2) -0.006(2) -0.023(2)
C8A 0.056(3) 0.053(3) 0.058(3) -0.031(3) -0.008(3) -0.011(2)
C9A 0.044(3) 0.061(3) 0.057(3) -0.035(3) -0.004(2) -0.005(2)
C10A 0.043(2) 0.049(3) 0.044(3) -0.023(2) 0.002(2) -0.012(2)
C11A 0.047(3) 0.044(3) 0.040(3) -0.018(2) -0.008(2) -0.011(2)
C12A 0.058(3) 0.051(3) 0.043(3) -0.019(2) -0.004(2) -0.016(2)
C13A 0.077(4) 0.061(3) 0.044(3) -0.014(3) -0.001(3) -0.022(3)
C14A 0.078(4) 0.054(3) 0.056(4) -0.015(3) -0.022(3) -0.010(3)
C15A 0.057(3) 0.061(3) 0.074(4) -0.035(3) -0.020(3) -0.001(3)
C16A 0.046(3) 0.050(3) 0.052(3) -0.024(2) -0.008(2) -0.011(2)
C17A 0.059(3) 0.068(3) 0.044(3) -0.021(3) 0.008(2) -0.019(3)
C18A 0.110(5) 0.072(4) 0.073(4) -0.009(3) -0.029(4) -0.005(4)
C19A 0.042(3) 0.059(3) 0.075(4) -0.037(3) -0.002(3) -0.002(2)
C20A 0.044(2) 0.045(3) 0.028(2) -0.015(2) 0.0037(19) -0.014(2)
C21A 0.042(2) 0.045(3) 0.041(3) -0.017(2) 0.000(2) -0.011(2)
C22A 0.048(3) 0.050(3) 0.048(3) -0.019(2) 0.005(2) -0.013(2)
C23A 0.044(3) 0.065(3) 0.068(4) -0.031(3) 0.009(2) -0.009(2)
C24A 0.042(3) 0.086(4) 0.074(4) -0.035(3) 0.005(3) -0.022(3)
C25A 0.055(3) 0.074(4) 0.077(4) -0.040(3) 0.012(3) -0.034(3)
C26A 0.048(3) 0.055(3) 0.058(3) -0.032(3) 0.005(2) -0.014(2)
C27A 0.035(2) 0.047(3) 0.052(3) -0.020(2) -0.005(2) -0.007(2)
C28A 0.051(3) 0.055(3) 0.053(3) -0.022(3) 0.001(2) -0.009(2)
C29A 0.056(3) 0.050(3) 0.060(3) -0.009(3) -0.004(3) -0.005(2)
C30A 0.047(3) 0.052(3) 0.081(4) -0.023(3) -0.009(3) -0.007(2)
C31A 0.044(3) 0.061(4) 0.082(4) -0.042(3) -0.008(3) -0.003(2)
C32A 0.035(2) 0.053(3) 0.062(3) -0.028(3) -0.006(2) -0.006(2)
C33A 0.088(4) 0.058(3) 0.048(3) -0.014(3) -0.001(3) -0.005(3)
C34A 0.077(4) 0.054(4) 0.116(5) -0.026(4) -0.005(4) -0.015(3)
C35A 0.049(3) 0.070(3) 0.066(4) -0.036(3) 0.005(3) -0.014(2)
C36A 0.059(3) 0.074(4) 0.055(3) -0.022(3) -0.021(3) -0.014(3)
C37A 0.085(8) 0.084(8) 0.045(6) -0.022(6) -0.022(6) -0.012(6)
C38A 0.101(5) 0.153(7) 0.073(4) -0.068(5) -0.011(4) -0.013(5)
C36C 0.059(3) 0.074(4) 0.055(3) -0.022(3) -0.021(3) -0.014(3)
C37C 0.107(13) 0.124(16) 0.075(11) -0.044(11) -0.023(9) -0.040(11)
C38C 0.101(5) 0.153(7) 0.073(4) -0.068(5) -0.011(4) -0.013(5)
C39A 0.089(4) 0.083(4) 0.049(3) -0.037(3) 0.001(3) -0.002(3)
Cr1B 0.0419(4) 0.0454(4) 0.0411(4) -0.0181(3) 0.0020(3) -0.0135(3)
Cl1B 0.0486(6) 0.0468(7) 0.0635(8) -0.0163(6) -0.0008(6) -0.0142(5)
Cl2B 0.0601(7) 0.0613(8) 0.0424(7) -0.0245(6) 0.0071(5) -0.0241(6)
Cl3B 0.0551(7) 0.0717(8) 0.0530(7) -0.0342(7) 0.0080(6) -0.0175(6)
O1B 0.0425(16) 0.0570(19) 0.0389(17) -0.0217(15) 0.0036(14) -0.0167(14)
N1B 0.045(2) 0.041(2) 0.048(2) -0.0174(19) -0.0002(18) -0.0128(17)
N2B 0.046(2) 0.046(2) 0.054(2) -0.0161(19) -0.0056(19) -0.0153(18)
N3B 0.039(2) 0.044(2) 0.043(2) -0.0179(18) 0.0043(17) -0.0109(17)
N4B 0.049(2) 0.044(2) 0.049(2) -0.0170(19) -0.0059(19) -0.0115(18)
C1B 0.044(3) 0.047(3) 0.040(3) -0.016(2) 0.004(2) -0.013(2)
C2B 0.054(3) 0.053(3) 0.062(3) -0.018(3) -0.005(3) -0.023(2)
C3B 0.048(3) 0.049(3) 0.059(3) -0.012(3) -0.008(2) -0.021(2)
C4B 0.042(2) 0.049(3) 0.038(3) -0.016(2) 0.006(2) -0.011(2)
C5B 0.049(3) 0.043(3) 0.050(3) -0.017(2) 0.002(2) -0.013(2)
C6B 0.087(4) 0.054(3) 0.052(3) -0.015(3) 0.020(3) -0.030(3)
C7B 0.098(4) 0.055(4) 0.060(4) -0.004(3) 0.002(3) -0.032(3)
C8B 0.092(4) 0.040(3) 0.075(4) -0.003(3) -0.013(3) -0.025(3)
C9B 0.147(6) 0.072(4) 0.092(5) -0.045(4) 0.019(5) -0.046(4)
C10B 0.122(5) 0.064(4) 0.068(4) -0.026(3) 0.028(4) -0.044(4)
C11B 0.048(3) 0.043(3) 0.050(3) -0.011(2) -0.003(2) -0.015(2)
C12B 0.055(3) 0.056(3) 0.049(3) -0.013(2) 0.002(2) -0.020(2)
C13B 0.088(4) 0.067(4) 0.056(3) -0.014(3) -0.012(3) -0.030(3)
C14B 0.062(4) 0.062(4) 0.087(5) -0.013(3) -0.018(3) -0.017(3)
C15B 0.053(3) 0.054(3) 0.100(5) -0.022(3) -0.003(3) -0.014(3)
C16B 0.049(3) 0.044(3) 0.064(3) -0.015(3) 0.002(3) -0.015(2)
C17B 0.076(4) 0.083(4) 0.041(3) -0.013(3) 0.007(3) -0.023(3)
C18B 0.100(5) 0.093(5) 0.137(7) -0.011(4) -0.068(5) -0.025(4)
C19B 0.068(3) 0.062(3) 0.082(4) -0.039(3) 0.016(3) -0.011(3)
C20B 0.035(2) 0.046(3) 0.053(3) -0.019(2) 0.001(2) -0.012(2)
C21B 0.045(3) 0.047(3) 0.047(3) -0.014(2) -0.004(2) -0.009(2)
C22B 0.070(3) 0.061(3) 0.061(4) -0.021(3) 0.011(3) -0.012(3)
C23B 0.103(5) 0.076(4) 0.057(4) -0.029(3) 0.019(3) -0.008(4)
C24B 0.103(5) 0.076(5) 0.057(4) -0.035(3) -0.003(3) 0.003(4)
C25B 0.072(3) 0.059(3) 0.061(4) -0.030(3) -0.004(3) -0.013(3)
C26B 0.056(3) 0.056(3) 0.051(3) -0.021(3) -0.002(2) -0.016(2)
C27B 0.047(3) 0.048(3) 0.053(3) -0.027(2) -0.006(2) -0.009(2)
C28B 0.053(3) 0.049(3) 0.050(3) -0.024(2) -0.008(2) -0.011(2)
C29B 0.046(3) 0.061(3) 0.068(3) -0.038(3) -0.003(3) -0.013(2)
C30B 0.059(3) 0.049(3) 0.049(3) -0.024(2) -0.007(2) -0.011(2)
C31B 0.049(3) 0.058(3) 0.049(3) -0.027(3) 0.000(2) -0.013(2)
C32B 0.057(3) 0.047(3) 0.050(3) -0.024(2) 0.000(2) -0.020(2)
C33B 0.059(3) 0.066(3) 0.061(3) -0.024(3) -0.007(3) -0.018(3)
C34B 0.066(3) 0.056(3) 0.060(3) -0.018(3) -0.017(3) -0.004(3)
C35B 0.050(3) 0.048(3) 0.048(3) -0.020(2) 0.002(2) -0.008(2)
C36B 0.045(3) 0.058(3) 0.045(3) -0.019(2) 0.005(2) -0.017(2)
C37B 0.044(3) 0.057(3) 0.062(3) -0.021(3) 0.003(2) -0.018(2)
C38B 0.046(3) 0.062(3) 0.059(3) -0.025(3) -0.003(2) -0.014(2)
C39B 0.057(3) 0.068(3) 0.043(3) -0.029(3) -0.002(2) -0.018(2)
O1S 0.329(14) 0.336(16) 0.229(11) -0.138(12) 0.056(10) -0.192(12)
C1S 0.220(13) 0.256(17) 0.152(11) -0.101(11) 0.009(9) -0.099(11)
C2S 0.262(14) 0.156(10) 0.213(15) -0.097(10) -0.022(11) -0.069(10)
C3S 0.40(2) 0.166(12) 0.148(12) -0.084(10) 0.001(13) -0.081(13)
C4S 0.48(3) 0.210(17) 0.170(15) 0.030(14) -0.065(17) -0.128(19)
O2S 0.343(18) 0.41(2) 0.210(12) -0.126(14) -0.028(11) -0.074(15)
C5S 0.283(18) 0.198(12) 0.188(14) -0.125(11) -0.079(15) 0.046(14)
C6S 0.209(15) 0.66(5) 0.184(18) -0.26(3) 0.096(13) -0.13(2)
C7S 0.31(2) 0.49(3) 0.30(3) -0.32(3) 0.144(18) -0.26(2)
C8S 0.249(16) 0.172(12) 0.292(19) -0.157(14) -0.133(15) 0.038(11)

loop_
_atom_type_symbol
_atom_type_description
_atom_type_scat_dispersion_real
_atom_type_scat_dispersion_imag
_atom_type_scat_source
C C 0.0033 0.0016 'International Tables Vol C Tables 4.2.6.8 and 6.1.1.4'
H H 0.0000 0.0000 'International Tables Vol C Tables 4.2.6.8 and 6.1.1.4'
Cl Cl 0.1484 0.1585 'International Tables Vol C Tables 4.2.6.8 and 6.1.1.4'
Cr Cr 0.3209 0.6236 'International Tables Vol C Tables 4.2.6.8 and 6.1.1.4'
N N 0.0061 0.0033 'International Tables Vol C Tables 4.2.6.8 and 6.1.1.4'
O O 0.0106 0.0060 'International Tables Vol C Tables 4.2.6.8 and 6.1.1.4'

loop_
_geom_angle_atom_site_label_1
_geom_angle_atom_site_label_2
_geom_angle_atom_site_label_3
_geom_angle
C1A Cr1A O1A 167.01(15)
C1A Cr1A N3A 76.95(15)
O1A Cr1A N3A 92.34(12)
C1A Cr1A Cl3A 94.42(12)
O1A Cr1A Cl3A 92.61(8)
N3A Cr1A Cl3A 88.56(9)
C1A Cr1A Cl1A 98.46(12)
O1A Cr1A Cl1A 92.17(9)
N3A Cr1A Cl1A 175.39(9)
Cl3A Cr1A Cl1A 92.18(5)
C1A Cr1A Cl2A 82.98(11)
O1A Cr1A Cl2A 89.55(8)
N3A Cr1A Cl2A 88.80(9)
Cl3A Cr1A Cl2A 176.65(5)
Cl1A Cr1A Cl2A 90.29(4)
C39A O1A C36A 108.3(3)
C39A O1A Cr1A 119.6(2)
C36A O1A Cr1A 127.7(2)
C1A N1A C4A 118.9(3)
C1A N1A C2A 111.2(3)
C4A N1A C2A 129.9(3)
C1A N2A C3A 110.8(3)
C1A N2A C20A 126.1(3)
C3A N2A C20A 122.9(3)
C4A N3A C11A 119.3(3)
C4A N3A Cr1A 115.3(3)
C11A N3A Cr1A 124.6(2)
C20A N4A C27A 123.6(4)
N2A C1A N1A 104.1(3)
N2A C1A Cr1A 140.3(3)
N1A C1A Cr1A 112.4(3)
C3A C2A N1A 106.1(3)
C2A C3A N2A 107.7(3)
N3A C4A N1A 114.4(3)
N3A C4A C5A 126.7(4)
N1A C4A C5A 118.7(3)
C6A C5A C10A 120.2(4)
C6A C5A C4A 121.0(4)
C10A C5A C4A 118.7(4)
C5A C6A C7A 119.6(4)
C8A C7A C6A 120.6(5)
C7A C8A C9A 119.9(4)
C8A C9A C10A 120.6(5)
C9A C10A C5A 119.1(5)
C16A C11A C12A 122.0(4)
C16A C11A N3A 119.3(4)
C12A C11A N3A 118.7(4)
C13A C12A C11A 117.4(4)
C13A C12A C17A 119.8(5)
C11A C12A C17A 122.7(4)
C14A C13A C12A 122.3(5)
C15A C14A C13A 118.6(5)
C15A C14A C18A 121.0(5)
C13A C14A C18A 120.4(6)
C14A C15A C16A 122.2(5)
C11A C16A C15A 117.3(5)
C11A C16A C19A 124.6(4)
C15A C16A C19A 118.0(4)
N4A C20A N2A 114.0(4)
N4A C20A C21A 131.9(4)
N2A C20A C21A 113.8(3)
C26A C21A C22A 118.6(4)
C26A C21A C20A 121.7(4)
C22A C21A C20A 119.7(4)
C23A C22A C21A 120.8(4)
C24A C23A C22A 119.9(4)
C23A C24A C25A 119.7(5)
C26A C25A C24A 120.9(5)
C25A C26A C21A 120.0(4)
C28A C27A C32A 122.3(4)
C28A C27A N4A 120.5(4)
C32A C27A N4A 116.6(4)
C27A C28A C29A 117.7(4)
C27A C28A C33A 121.4(4)
C29A C28A C33A 121.0(5)
C30A C29A C28A 122.2(5)
C31A C30A C29A 117.9(5)
C31A C30A C34A 121.2(5)
C29A C30A C34A 120.7(5)
C30A C31A C32A 123.2(5)
C31A C32A C27A 116.6(5)
C31A C32A C35A 122.5(4)
C27A C32A C35A 120.9(4)
O1A C36A C37A 102.6(4)
C36A C37A C38A 103.1(4)
C39A C38A C37A 104.1(4)
O1A C39A C38A 106.8(3)
C1B Cr1B O1B 165.86(15)
C1B Cr1B N3B 76.85(15)
O1B Cr1B N3B 92.05(12)
C1B Cr1B Cl1B 97.93(13)
O1B Cr1B Cl1B 92.94(9)
N3B Cr1B Cl1B 174.67(10)
C1B Cr1B Cl3B 94.81(12)
O1B Cr1B Cl3B 93.88(8)
N3B Cr1B Cl3B 89.87(9)
Cl1B Cr1B Cl3B 91.66(5)
C1B Cr1B Cl2B 81.11(12)
O1B Cr1B Cl2B 89.84(8)
N3B Cr1B Cl2B 87.76(9)
Cl1B Cr1B Cl2B 90.38(5)
Cl3B Cr1B Cl2B 175.66(6)
C39B O1B C36B 108.7(3)
C39B O1B Cr1B 124.2(3)
C36B O1B Cr1B 124.3(2)
C1B N1B C2B 111.3(3)
C1B N1B C4B 119.6(3)
C2B N1B C4B 129.0(4)
C1B N2B C3B 111.7(4)
C1B N2B C20B 127.0(4)
C3B N2B C20B 121.3(3)
C4B N3B C11B 120.0(4)
C4B N3B Cr1B 113.8(3)
C11B N3B Cr1B 126.2(3)
C20B N4B C27B 124.4(4)
N2B C1B N1B 103.2(4)
N2B C1B Cr1B 141.3(3)
N1B C1B Cr1B 112.0(3)
C3B C2B N1B 106.4(4)
C2B C3B N2B 107.3(4)
N3B C4B N1B 114.7(4)
N3B C4B C5B 129.5(4)
N1B C4B C5B 115.7(4)
C6B C5B C10B 118.3(5)
C6B C5B C4B 123.9(4)
C10B C5B C4B 117.4(5)
C5B C6B C7B 120.9(5)
C8B C7B C6B 121.2(6)
C7B C8B C9B 118.8(5)
C8B C9B C10B 120.0(6)
C5B C10B C9B 120.7(6)
C12B C11B C16B 121.7(4)
C12B C11B N3B 119.2(4)
C16B C11B N3B 118.9(4)
C11B C12B C13B 116.9(5)
C11B C12B C17B 123.6(4)
C13B C12B C17B 119.5(5)
C14B C13B C12B 123.6(5)
C13B C14B C15B 117.3(5)
C13B C14B C18B 121.0(6)
C15B C14B C18B 121.8(6)
C16B C15B C14B 122.4(5)
C15B C16B C11B 118.1(5)
C15B C16B C19B 120.3(5)
C11B C16B C19B 121.6(4)
N4B C20B N2B 113.4(4)
N4B C20B C21B 131.7(4)
N2B C20B C21B 114.7(4)
C26B C21B C22B 118.4(4)
C26B C21B C20B 121.5(4)
C22B C21B C20B 120.0(5)
C21B C22B C23B 120.6(6)
C24B C23B C22B 119.4(6)
C25B C24B C23B 121.0(5)
C24B C25B C26B 119.9(5)
C25B C26B C21B 120.7(5)
C32B C27B C28B 122.8(4)
C32B C27B N4B 118.8(4)
C28B C27B N4B 117.6(4)
C27B C28B C29B 116.7(5)
C27B C28B C33B 121.8(4)
C29B C28B C33B 121.5(4)
C30B C29B C28B 122.6(4)
C29B C30B C31B 119.2(4)
C29B C30B C34B 120.7(4)
C31B C30B C34B 120.1(5)
C30B C31B C32B 120.6(5)
C27B C32B C31B 118.1(4)
C27B C32B C35B 121.3(4)
C31B C32B C35B 120.6(5)
O1B C36B C37B 105.7(3)
C36B C37B C38B 102.1(4)
C39B C38B C37B 102.0(3)
O1B C39B C38B 104.0(3)
C4S O1S C1S 105.0(7)
O1S C1S C2S 106.4(5)
C1S C2S C3S 104.9(5)
C4S C3S C2S 106.0(5)
O1S C4S C3S 108.1(5)
C5S O2S C8S 104.9(6)
O2S C5S C6S 109.2(5)
C5S C6S C7S 105.0(5)
C6S C7S C8S 104.5(6)
O2S C8S C7S 105.7(5)

loop_
_geom_bond_atom_site_label_1
_geom_bond_atom_site_label_2
_geom_bond_distance
Cr1A C1A 2.057(4)
Cr1A O1A 2.084(3)
Cr1A N3A 2.144(3)
Cr1A Cl3A 2.2890(12)
Cr1A Cl1A 2.2986(13)
Cr1A Cl2A 2.3420(12)
O1A C39A 1.459(4)
O1A C36A 1.461(3)
N1A C1A 1.375(5)
N1A C4A 1.399(5)
N1A C2A 1.402(5)
N2A C1A 1.347(5)
N2A C3A 1.409(5)
N2A C20A 1.451(5)
N3A C4A 1.305(5)
N3A C11A 1.456(5)
N4A C20A 1.267(5)
N4A C27A 1.435(6)
C2A C3A 1.327(6)
C4A C5A 1.480(6)
C5A C6A 1.378(6)
C5A C10A 1.400(6)
C6A C7A 1.386(6)
C7A C8A 1.374(6)
C8A C9A 1.379(7)
C9A C10A 1.383(6)
C11A C16A 1.398(6)
C11A C12A 1.405(6)
C12A C13A 1.386(6)
C12A C17A 1.495(6)
C13A C14A 1.386(7)
C14A C15A 1.376(8)
C14A C18A 1.537(7)
C15A C16A 1.399(6)
C16A C19A 1.499(7)
C20A C21A 1.484(6)
C21A C26A 1.392(6)
C21A C22A 1.403(6)
C22A C23A 1.379(6)
C23A C24A 1.371(7)
C24A C25A 1.392(6)
C25A C26A 1.372(6)
C27A C28A 1.381(6)
C27A C32A 1.405(6)
C28A C29A 1.408(7)
C28A C33A 1.505(6)
C29A C30A 1.376(7)
C30A C31A 1.376(7)
C30A C34A 1.521(7)
C31A C32A 1.398(7)
C32A C35A 1.485(7)
C36A C37A 1.502(4)
C37A C38A 1.504(4)
C38A C39A 1.485(4)
Cr1B C1B 2.038(4)
Cr1B O1B 2.075(3)
Cr1B N3B 2.183(4)
Cr1B Cl1B 2.2773(14)
Cr1B Cl3B 2.3027(13)
Cr1B Cl2B 2.3432(12)
O1B C39B 1.452(5)
O1B C36B 1.468(5)
N1B C1B 1.379(5)
N1B C2B 1.397(5)
N1B C4B 1.406(5)
N2B C1B 1.345(5)
N2B C3B 1.399(5)
N2B C20B 1.461(5)
N3B C4B 1.282(5)
N3B C11B 1.455(5)
N4B C20B 1.255(5)
N4B C27B 1.428(5)
C2B C3B 1.326(6)
C4B C5B 1.476(6)
C5B C6B 1.365(7)
C5B C10B 1.383(7)
C6B C7B 1.374(7)
C7B C8B 1.362(8)
C8B C9B 1.378(9)
C9B C10B 1.385(8)
C11B C12B 1.385(6)
C11B C16B 1.405(6)
C12B C13B 1.413(6)
C12B C17B 1.500(7)
C13B C14B 1.364(8)
C14B C15B 1.398(8)
C14B C18B 1.520(7)
C15B C16B 1.387(6)
C16B C19B 1.502(7)
C20B C21B 1.483(6)
C21B C26B 1.389(6)
C21B C22B 1.391(7)
C22B C23B 1.392(7)
C23B C24B 1.372(8)
C24B C25B 1.362(8)
C25B C26B 1.386(6)
C27B C32B 1.382(7)
C27B C28B 1.403(6)
C28B C29B 1.407(6)
C28B C33B 1.494(7)
C29B C30B 1.373(7)
C30B C31B 1.394(6)
C30B C34B 1.518(6)
C31B C32B 1.418(6)
C32B C35B 1.470(6)
C36B C37B 1.516(6)
C37B C38B 1.520(7)
C38B C39B 1.501(6)
O1S C4S 1.448(5)
O1S C1S 1.452(5)
C1S C2S 1.490(5)
C2S C3S 1.501(5)
C3S C4S 1.479(5)
O2S C5S 1.454(5)
O2S C8S 1.456(5)
C5S C6S 1.491(5)
C6S C7S 1.492(5)
C7S C8S 1.498(5)
